data_7242901
loop_
_publ_author_name
'Mukhacheva, Anna A.'
'Komarov, Vladislav Yu.'
'Kokovkin, Vasily V.'
'Novikov, Alexander S.'
'Abramov, Pavel A.'
'Sokolov, Maxim N.'

_publ_section_title
;
 Unusual \p--\p interactions directed by the
 [{(C6H6)Ru}2W8O30(OH)2]6&#x2212; hybrid anion
;
_journal_issue 23
_journal_name_full CrystEngComm
_journal_page_first 4125
_journal_page_last 4135
_journal_paper_doi 10.1039/D1CE00319D
_journal_volume 23
_journal_year 2021
_chemical_formula_sum 'C12 H54 Na4 O48.95 Ru2 W8'
_chemical_formula_weight 2746.65
_space_group_crystal_system monoclinic
_space_group_IT_number 15
_space_group_name_Hall '-I 2ya'
_space_group_name_H-M_alt 'I 1 2/a 1'
_atom_sites_solution_hydrogens geom
_atom_sites_solution_primary direct
_atom_sites_solution_secondary difmap
_audit_creation_method SHELXL-2017/1
_audit_update_record
;
2020-12-14 deposited with the CCDC.	2021-05-21 downloaded from the CCDC.
;
_cell_angle_alpha 90
_cell_angle_beta 93.080(4)
_cell_angle_gamma 90
_cell_formula_units_Z 4
_cell_length_a 20.5086(8)
_cell_length_b 17.1615(7)
_cell_length_c 17.3902(8)
_cell_measurement_reflns_used 5290
_cell_measurement_temperature 150(2)
_cell_measurement_theta_max 29.3820
_cell_measurement_theta_min 3.9840
_cell_volume 6111.8(4)
_computing_cell_refinement 'CrysAlisPro 1.171.38.41 (Rigaku OD, 2015)'
_computing_data_collection 'CrysAlisPro 1.171.38.41 (Rigaku OD, 2015)'
_computing_data_reduction 'CrysAlisPro 1.171.38.41 (Rigaku OD, 2015)'
_computing_molecular_graphics 'ShelXle (H\"ubschle, 2011)'
_computing_publication_material 'CIFTAB-2014 (Sheldrick, 2014)'
_computing_structure_refinement 'SHELXL-2014 (Sheldrick, 2014)'
_computing_structure_solution 'SHELXS-2014 (Sheldrick, 2014)'
_diffrn_ambient_temperature 150(2)
_diffrn_detector 'CCD plate'
_diffrn_detector_area_resol_mean 10.6168
_diffrn_detector_type AtlasS2
_diffrn_measured_fraction_theta_full 0.990
_diffrn_measured_fraction_theta_max 0.839
_diffrn_measurement_device 'four-circle diffractometer'
_diffrn_measurement_device_type 'New Xcalibur, AtlasS2'
_diffrn_measurement_method '\w scans'
_diffrn_radiation_monochromator graphite
_diffrn_radiation_probe x-ray
_diffrn_radiation_source 'fine-focus sealed tube'
_diffrn_radiation_type MoK\a
_diffrn_radiation_wavelength 0.71073
_diffrn_reflns_av_R_equivalents 0.0344
_diffrn_reflns_av_unetI/netI 0.0509
_diffrn_reflns_Laue_measured_fraction_full 0.990
_diffrn_reflns_Laue_measured_fraction_max 0.839
_diffrn_reflns_limit_h_max 27
_diffrn_reflns_limit_h_min -28
_diffrn_reflns_limit_k_max 22
_diffrn_reflns_limit_k_min -23
_diffrn_reflns_limit_l_max 13
_diffrn_reflns_limit_l_min -23
_diffrn_reflns_number 15633
_diffrn_reflns_point_group_measured_fraction_full 0.990
_diffrn_reflns_point_group_measured_fraction_max 0.839
_diffrn_reflns_theta_full 25.500
_diffrn_reflns_theta_max 29.530
_diffrn_reflns_theta_min 3.338
_diffrn_source 'sealed X-ray tube'
_exptl_absorpt_coefficient_mu 15.597
_exptl_absorpt_correction_T_max 1.00000
_exptl_absorpt_correction_T_min 0.31514
_exptl_absorpt_correction_type multi-scan
_exptl_absorpt_process_details
;
CrysAlisPro 1.171.38.41 (Rigaku Oxford Diffraction, 2015)
Empirical absorption correction using spherical harmonics,
implemented in SCALE3 ABSPACK scaling algorithm.
;
_exptl_crystal_colour yellow
_exptl_crystal_density_diffrn 2.985
_exptl_crystal_description prism
_exptl_crystal_F_000 4966
_exptl_crystal_size_max 0.300
_exptl_crystal_size_mid 0.100
_exptl_crystal_size_min 0.100
_refine_diff_density_max 1.910
_refine_diff_density_min -2.541
_refine_diff_density_rms 0.300
_refine_ls_extinction_method none
_refine_ls_goodness_of_fit_ref 1.061
_refine_ls_hydrogen_treatment constr
_refine_ls_matrix_type full
_refine_ls_number_parameters 354
_refine_ls_number_reflns 7178
_refine_ls_number_restraints 0
_refine_ls_restrained_S_all 1.061
_refine_ls_R_factor_all 0.0499
_refine_ls_R_factor_gt 0.0372
_refine_ls_shift/su_max 0.002
_refine_ls_shift/su_mean 0.000
_refine_ls_structure_factor_coef Fsqd
_refine_ls_weighting_details 'w=1/[\s^2^(Fo^2^)+(0.0406P)^2^+99.4997P] where P=(Fo^2^+2Fc^2^)/3'
_refine_ls_weighting_scheme calc
_refine_ls_wR_factor_gt 0.0910
_refine_ls_wR_factor_ref 0.0966
_reflns_Friedel_coverage 0.000
_reflns_number_gt 5973
_reflns_number_total 7178
_reflns_threshold_expression >2\s(I)
_cod_data_source_file d1ce00319d3.cif
_cod_data_source_block 1_a
_cod_depositor_comments 'Adding full bibliography for 7242899--7242903.cif.'
_cod_original_sg_symbol_H-M 'I 2/a'
_cod_database_code 7242901
_shelx_shelxl_version_number 2017/1
_shelx_space_group_comment
;
The symmetry employed for this shelxl refinement is uniquely defined
by the following loop, which should always be used as a source of
symmetry information in preference to the above space-group names.
They are only intended as comments.
;
_shelx_estimated_absorpt_t_min 0.089
_shelx_estimated_absorpt_t_max 0.305

loop_
_space_group_symop_operation_xyz
'x, y, z'
'-x+1/2, y, -z'
'x+1/2, y+1/2, z+1/2'
'-x+1, y+1/2, -z+1/2'
'-x, -y, -z'
'x-1/2, -y, z'
'-x+1/2, -y+1/2, -z+1/2'
'x, -y+1/2, z+1/2'

loop_
_atom_site_label
_atom_site_type_symbol
_atom_site_fract_x
_atom_site_fract_y
_atom_site_fract_z
_atom_site_U_iso_or_equiv
_atom_site_adp_type
_atom_site_occupancy
_atom_site_site_symmetry_order
_atom_site_calc_flag
_atom_site_refinement_flags_posn
_atom_site_refinement_flags_adp
_atom_site_refinement_flags_occupancy
_atom_site_disorder_assembly
_atom_site_disorder_group
C1 C 0.6383(5) 0.2196(7) 0.2686(7) 0.039(3) Uani 1 1 d . . . . .
H1 H 0.606194 0.185439 0.246117 0.047 Uiso 1 1 calc R U . . .
C2 C 0.6759(5) 0.1967(6) 0.3343(7) 0.031(2) Uani 1 1 d . . . . .
H2 H 0.669021 0.147078 0.356585 0.038 Uiso 1 1 calc R U . . .
C3 C 0.7230(5) 0.2462(7) 0.3670(6) 0.032(2) Uani 1 1 d . . . . .
H3 H 0.748582 0.230654 0.411515 0.039 Uiso 1 1 calc R U . . .
C4 C 0.7327(5) 0.3192(7) 0.3339(8) 0.041(3) Uani 1 1 d . . . . .
H4 H 0.765374 0.353133 0.355523 0.050 Uiso 1 1 calc R U . . .
C5 C 0.6942(6) 0.3426(7) 0.2688(7) 0.041(3) Uani 1 1 d . . . . .
H5 H 0.700343 0.392990 0.247666 0.050 Uiso 1 1 calc R U . . .
C6 C 0.6483(6) 0.2942(8) 0.2354(6) 0.045(3) Uani 1 1 d . . . . .
H6 H 0.623233 0.310070 0.190630 0.054 Uiso 1 1 calc R U . . .
O1 O 0.5080(3) 0.3842(3) 0.4733(3) 0.0154(12) Uani 1 1 d . . . . .
O2 O 0.5494(3) 0.2625(3) 0.4123(3) 0.0167(12) Uani 1 1 d . . . . .
O3 O 0.6316(3) 0.3663(4) 0.4607(3) 0.0185(13) Uani 1 1 d . . . . .
O4 O 0.6363(3) 0.2267(4) 0.5413(4) 0.0243(14) Uani 1 1 d . . . . .
O5 O 0.5053(3) 0.2387(4) 0.5564(4) 0.0274(15) Uani 1 1 d . . . . .
O6 O 0.5591(3) 0.3923(3) 0.3421(3) 0.0152(12) Uani 1 1 d . . . . .
O7 O 0.6500(3) 0.5112(4) 0.3842(4) 0.0231(14) Uani 1 1 d . . . . .
O8 O 0.4717(3) 0.2818(4) 0.2740(4) 0.0281(16) Uani 1 1 d . . . . .
O9 O 0.4150(3) 0.2749(4) 0.4122(4) 0.0314(17) Uani 1 1 d . . . . .
O10 O 0.4290(3) 0.4188(4) 0.3444(4) 0.0223(14) Uani 1 1 d . . . . .
O11 O 0.5159(3) 0.5281(3) 0.3975(3) 0.0179(13) Uani 1 1 d . . . . .
O12 O 0.4432(4) 0.5563(4) 0.2648(4) 0.0341(17) Uani 1 1 d . . . . .
O13 O 0.4161(3) 0.6357(4) 0.3949(3) 0.0212(14) Uani 1 1 d . . . . .
O14 O 0.3319(3) 0.5254(4) 0.3344(4) 0.0320(17) Uani 1 1 d . . . . .
O15 O 0.4042(3) 0.5005(4) 0.4717(3) 0.0168(13) Uani 1 1 d . . . . .
O1W O 0.250000 0.5703(8) 0.500000 0.054(3) Uiso 1 2 d S . P . .
O2W O 0.6513(5) 0.5753(7) 0.2518(7) 0.042(3) Uiso 0.7 1 d . . P . .
O3W O 0.5321(4) 0.1055(4) 0.3869(4) 0.045(2) Uani 1 1 d . . . . .
O4W O 0.5139(7) 0.0727(6) 0.5668(6) 0.085(4) Uani 1 1 d . . . . .
O5W O 0.6799(7) 0.0798(6) 0.5227(8) 0.104(5) Uani 1 1 d . . . . .
O6W O 0.6372(7) -0.0171(9) 0.3553(9) 0.033(3) Uiso 0.5 1 d . . P . .
O7W O 0.5961(10) -0.1000(12) 0.5583(12) 0.067(6) Uiso 0.5 1 d . . P . .
O8W O 0.5767(5) 0.6512(5) 0.3065(7) 0.066(3) Uani 1 1 d . . . . .
O9W O 0.3614(12) 0.1724(13) 0.6763(14) 0.077(6) Uiso 0.5 1 d . . P . .
O10W O 0.250000 0.296(2) 0.500000 0.041(9) Uiso 0.3 2 d S . P . .
O11W O 0.250000 0.367(3) 0.500000 0.035(10) Uiso 0.25 2 d S . P . .
O13W O 0.3583(8) 0.2866(9) 0.5582(10) 0.042(4) Uiso 0.5 1 d . . P . .
O14W O 0.5573(18) -0.024(2) 0.578(2) 0.035(9) Uiso 0.2 1 d . . P . .
O15W O 0.7231(15) 0.5063(18) 0.1544(17) 0.079(8) Uiso 0.4 1 d . . P . .
O16W O 0.6622(17) 0.519(2) 0.148(2) 0.064(9) Uiso 0.3 1 d . . P . .
O17W O 0.6496(15) 0.5803(19) 0.195(2) 0.059(8) Uiso 0.3 1 d . . P . .
O18W O 0.4071(17) 0.171(2) 0.650(2) 0.064(9) Uiso 0.3 1 d . . P . .
O19W O 0.2544(16) 0.375(2) 0.300(2) 0.066(9) Uiso 0.3 1 d . . P . .
O20W O 0.250000 0.141(3) 0.500000 0.088(13) Uiso 0.4 2 d S . P . .
Ru1 Ru 0.63015(3) 0.30715(4) 0.35627(4) 0.01580(15) Uani 1 1 d . . . . .
W1 W 0.41524(2) 0.53096(2) 0.35514(2) 0.01811(9) Uani 1 1 d . . . . .
W2 W 0.58614(2) 0.46673(2) 0.42770(2) 0.01401(9) Uani 1 1 d . . . . .
W3 W 0.57136(2) 0.29111(2) 0.52504(2) 0.01586(9) Uani 1 1 d . . . . .
W4 W 0.47423(2) 0.32654(2) 0.36375(2) 0.01802(9) Uani 1 1 d . . . . .
Na1 Na 0.5812(4) 0.0083(4) 0.4685(4) 0.0480(18) Uani 0.7 1 d . . P . .
Na2 Na 0.2621(4) 0.4624(6) 0.4182(7) 0.051(3) Uani 0.5 1 d . . P . .
Na3 Na 0.5594(4) 0.4789(5) 0.2136(4) 0.048(2) Uani 0.6 1 d . . P . .
Na4 Na 0.3896(13) 0.2152(16) 0.5258(16) 0.055(7) Uiso 0.2 1 d . . P . .

loop_
_atom_site_aniso_label
_atom_site_aniso_U_11
_atom_site_aniso_U_22
_atom_site_aniso_U_33
_atom_site_aniso_U_23
_atom_site_aniso_U_13
_atom_site_aniso_U_12
C1 0.023(5) 0.049(7) 0.046(7) -0.037(6) 0.013(5) -0.004(5)
C2 0.036(6) 0.019(5) 0.041(6) -0.001(5) 0.018(5) 0.008(5)
C3 0.025(5) 0.045(7) 0.027(5) -0.002(5) 0.006(4) 0.016(5)
C4 0.025(5) 0.046(7) 0.056(8) -0.022(6) 0.030(5) -0.005(5)
C5 0.053(7) 0.027(6) 0.049(8) -0.002(5) 0.042(6) -0.001(6)
C6 0.050(7) 0.070(9) 0.019(5) -0.002(6) 0.018(5) 0.038(7)
O1 0.019(3) 0.013(3) 0.014(3) -0.002(2) 0.000(2) 0.005(2)
O2 0.017(3) 0.014(3) 0.019(3) -0.004(2) 0.003(2) 0.001(2)
O3 0.022(3) 0.020(3) 0.013(3) -0.002(3) 0.002(2) 0.000(3)
O4 0.029(3) 0.022(4) 0.022(3) 0.001(3) 0.003(3) 0.006(3)
O5 0.032(4) 0.021(4) 0.030(4) 0.009(3) 0.007(3) 0.003(3)
O6 0.021(3) 0.009(3) 0.016(3) -0.002(2) 0.003(2) 0.003(2)
O7 0.025(3) 0.016(3) 0.028(4) 0.003(3) 0.005(3) 0.001(3)
O8 0.026(3) 0.032(4) 0.026(4) -0.015(3) -0.003(3) 0.010(3)
O9 0.023(3) 0.028(4) 0.043(4) -0.006(3) 0.003(3) 0.001(3)
O10 0.026(3) 0.024(3) 0.017(3) -0.009(3) -0.003(3) 0.007(3)
O11 0.021(3) 0.018(3) 0.015(3) -0.005(2) 0.005(2) 0.006(3)
O12 0.053(5) 0.034(4) 0.016(3) 0.000(3) 0.005(3) 0.014(4)
O13 0.028(3) 0.022(3) 0.014(3) 0.002(3) 0.001(3) 0.010(3)
O14 0.035(4) 0.033(4) 0.028(4) -0.013(3) -0.001(3) 0.017(3)
O15 0.016(3) 0.017(3) 0.017(3) -0.003(3) 0.003(2) 0.005(3)
O3W 0.079(6) 0.027(4) 0.030(4) -0.002(3) 0.003(4) -0.014(4)
O4W 0.171(12) 0.039(6) 0.043(6) 0.001(5) -0.007(7) -0.028(7)
O5W 0.153(13) 0.043(7) 0.114(11) -0.007(7) -0.020(9) 0.031(8)
O8W 0.056(6) 0.044(6) 0.097(8) 0.037(5) -0.014(5) 0.002(5)
Ru1 0.0190(3) 0.0148(3) 0.0139(3) -0.0039(3) 0.0040(3) 0.0033(3)
W1 0.02357(18) 0.01908(19) 0.01138(17) -0.00332(13) -0.00192(14) 0.00812(15)
W2 0.01714(16) 0.01276(17) 0.01244(17) -0.00191(13) 0.00360(13) 0.00222(13)
W3 0.02118(17) 0.01268(18) 0.01394(17) 0.00053(13) 0.00286(13) 0.00244(14)
W4 0.01901(17) 0.01637(19) 0.01846(18) -0.00604(14) -0.00098(14) 0.00229(14)
Na1 0.080(5) 0.032(4) 0.030(3) 0.003(3) -0.010(3) -0.013(4)
Na2 0.020(4) 0.051(6) 0.082(8) -0.004(5) 0.009(5) 0.011(4)
Na3 0.066(5) 0.057(5) 0.020(4) 0.009(4) 0.000(4) 0.016(4)

loop_
_atom_type_symbol
_atom_type_description
_atom_type_scat_dispersion_real
_atom_type_scat_dispersion_imag
_atom_type_scat_source
C C 0.0033 0.0016 'International Tables Vol C Tables 4.2.6.8 and 6.1.1.4'
H H 0.0000 0.0000 'International Tables Vol C Tables 4.2.6.8 and 6.1.1.4'
O O 0.0106 0.0060 'International Tables Vol C Tables 4.2.6.8 and 6.1.1.4'
Ru Ru -1.2594 0.8363 'International Tables Vol C Tables 4.2.6.8 and 6.1.1.4'
W W -0.8490 6.8722 'International Tables Vol C Tables 4.2.6.8 and 6.1.1.4'
Na Na 0.0362 0.0249 'International Tables Vol C Tables 4.2.6.8 and 6.1.1.4'

loop_
_geom_angle_atom_site_label_1
_geom_angle_atom_site_label_2
_geom_angle_atom_site_label_3
_geom_angle
_geom_angle_site_symmetry_1
_geom_angle_site_symmetry_3
_geom_angle_publ_flag
C2 C1 C6 119.9(10) . . ?
C2 C1 Ru1 71.2(6) . . ?
C6 C1 Ru1 71.2(6) . . ?
C2 C1 H1 120.1 . . ?
C6 C1 H1 120.1 . . ?
Ru1 C1 H1 130.0 . . ?
C3 C2 C1 120.3(10) . . ?
C3 C2 Ru1 71.9(6) . . ?
C1 C2 Ru1 70.9(6) . . ?
C3 C2 H2 119.9 . . ?
C1 C2 H2 119.9 . . ?
Ru1 C2 H2 129.8 . . ?
C2 C3 C4 119.5(11) . . ?
C2 C3 Ru1 70.8(6) . . ?
C4 C3 Ru1 71.1(6) . . ?
C2 C3 H3 120.3 . . ?
C4 C3 H3 120.3 . . ?
Ru1 C3 H3 130.4 . . ?
C3 C4 C5 120.2(11) . . ?
C3 C4 Ru1 71.3(6) . . ?
C5 C4 Ru1 70.4(6) . . ?
C3 C4 H4 119.9 . . ?
C5 C4 H4 119.9 . . ?
Ru1 C4 H4 131.1 . . ?
C6 C5 C4 121.0(11) . . ?
C6 C5 Ru1 72.1(6) . . ?
C4 C5 Ru1 71.7(6) . . ?
C6 C5 H5 119.5 . . ?
C4 C5 H5 119.5 . . ?
Ru1 C5 H5 129.0 . . ?
C5 C6 C1 119.2(11) . . ?
C5 C6 Ru1 71.1(6) . . ?
C1 C6 Ru1 70.3(6) . . ?
C5 C6 H6 120.4 . . ?
C1 C6 H6 120.4 . . ?
Ru1 C6 H6 130.8 . . ?
W3 O1 W4 100.1(2) . . ?
W3 O1 W2 100.3(2) . . ?
W4 O1 W2 99.7(2) . . ?
W4 O2 W3 112.9(3) . . ?
W4 O2 Ru1 102.0(3) . . ?
W3 O2 Ru1 102.6(3) . . ?
W2 O3 Ru1 100.6(3) . . ?
W2 O3 W3 113.0(3) . . ?
Ru1 O3 W3 100.4(3) . . ?
W3 O5 Na4 141.5(7) . . ?
W2 O6 Ru1 101.2(3) . . ?
W2 O6 W4 113.6(3) . . ?
Ru1 O6 W4 100.5(2) . . ?
W2 O6 Na3 104.5(3) . . ?
Ru1 O6 Na3 117.2(3) . . ?
W4 O6 Na3 118.7(3) . . ?
W2 O7 Na2 136.0(4) . 6_665 ?
W4 O9 Na4 145.9(8) . . ?
W4 O10 W1 153.5(4) . . ?
W2 O11 W1 146.4(3) . . ?
W1 O12 Na3 118.2(4) . . ?
W3 O13 W1 152.5(4) 5_666 . ?
W1 O14 Na2 121.4(5) . . ?
W2 O15 W1 145.5(3) 5_666 . ?
Na2 O1W Na2 76.4(7) 2_556 . ?
O17W O2W Na3 79(2) . . ?
Na1 O4W Na1 92.3(4) 5_656 . ?
Na1 O4W Na3 105.7(4) 5_656 8 ?
Na1 O4W Na3 108.1(5) . 8 ?
O14W O7W Na1 57.7(15) . . ?
O14W O7W Na4 150(2) . 5_656 ?
Na1 O7W Na4 104.2(10) . 5_656 ?
O18W O9W Na4 52(2) . . ?
O10W O11W Na2 138.3(8) . 2_556 ?
O10W O11W Na2 138.3(8) . . ?
Na2 O11W Na2 83.4(16) 2_556 . ?
O7W O14W Na1 82.6(18) . . ?
O7W O14W Na3 119(2) . 8 ?
Na1 O14W Na3 142.7(18) . 8 ?
O7W O14W Na1 121(2) . 5_656 ?
Na1 O14W Na1 89.5(13) . 5_656 ?
Na3 O14W Na1 101.7(12) 8 5_656 ?
O15W O16W O17W 107(3) . . ?
O15W O16W Na3 139(3) . . ?
O17W O16W Na3 76(2) . . ?
O2W O17W O16W 122(3) . . ?
O2W O17W Na3 79(2) . . ?
O16W O17W Na3 73(2) . . ?
O9W O18W Na4 107(3) . . ?
O6 Ru1 O3 74.7(2) . . ?
O6 Ru1 O2 75.3(2) . . ?
O3 Ru1 O2 75.4(2) . . ?
O6 Ru1 C5 99.7(4) . . ?
O3 Ru1 C5 119.9(4) . . ?
O2 Ru1 C5 162.5(4) . . ?
O6 Ru1 C1 119.3(4) . . ?
O3 Ru1 C1 164.0(4) . . ?
O2 Ru1 C1 99.6(3) . . ?
C5 Ru1 C1 67.9(4) . . ?
O6 Ru1 C2 155.4(4) . . ?
O3 Ru1 C2 126.7(4) . . ?
O2 Ru1 C2 97.0(3) . . ?
C5 Ru1 C2 80.5(4) . . ?
C1 Ru1 C2 37.9(4) . . ?
O6 Ru1 C6 96.5(3) . . ?
O3 Ru1 C6 154.5(4) . . ?
O2 Ru1 C6 126.2(4) . . ?
C5 Ru1 C6 36.8(5) . . ?
C1 Ru1 C6 38.5(5) . . ?
C2 Ru1 C6 68.8(4) . . ?
O6 Ru1 C4 126.5(4) . . ?
O3 Ru1 C4 98.1(4) . . ?
O2 Ru1 C4 155.5(4) . . ?
C5 Ru1 C4 37.9(5) . . ?
C1 Ru1 C4 80.0(4) . . ?
C2 Ru1 C4 67.5(4) . . ?
C6 Ru1 C4 67.5(5) . . ?
O6 Ru1 C3 163.5(4) . . ?
O3 Ru1 C3 100.9(3) . . ?
O2 Ru1 C3 119.5(3) . . ?
C5 Ru1 C3 68.3(5) . . ?
C1 Ru1 C3 67.9(4) . . ?
C2 Ru1 C3 37.3(4) . . ?
C6 Ru1 C3 80.7(4) . . ?
C4 Ru1 C3 37.6(4) . . ?
O6 Ru1 W2 38.77(16) . . ?
O3 Ru1 W2 39.12(17) . . ?
O2 Ru1 W2 83.42(16) . . ?
C5 Ru1 W2 103.4(3) . . ?
C1 Ru1 W2 156.6(4) . . ?
C2 Ru1 W2 165.3(3) . . ?
C6 Ru1 W2 122.6(3) . . ?
C4 Ru1 W2 106.7(3) . . ?
C3 Ru1 W2 130.6(3) . . ?
O14 W1 O12 101.2(4) . . ?
O14 W1 O13 96.7(3) . . ?
O12 W1 O13 95.4(3) . . ?
O14 W1 O10 94.1(3) . . ?
O12 W1 O10 95.9(3) . . ?
O13 W1 O10 162.6(3) . . ?
O14 W1 O15 91.7(3) . . ?
O12 W1 O15 167.1(3) . . ?
O13 W1 O15 83.4(2) . . ?
O10 W1 O15 82.6(2) . . ?
O14 W1 O11 170.9(3) . . ?
O12 W1 O11 87.7(3) . . ?
O13 W1 O11 84.7(2) . . ?
O10 W1 O11 82.5(2) . . ?
O15 W1 O11 79.4(2) . . ?
O14 W1 Na2 34.2(3) . . ?
O12 W1 Na2 133.6(3) . . ?
O13 W1 Na2 100.8(2) . . ?
O10 W1 Na2 80.7(2) . . ?
O15 W1 Na2 59.0(2) . . ?
O11 W1 Na2 136.7(2) . . ?
O7 W2 O11 102.9(3) . . ?
O7 W2 O15 103.7(3) . 5_666 ?
O11 W2 O15 98.0(3) . 5_666 ?
O7 W2 O6 98.2(3) . . ?
O11 W2 O6 88.4(2) . . ?
O15 W2 O6 155.2(3) 5_666 . ?
O7 W2 O3 98.8(3) . . ?
O11 W2 O3 155.4(3) . . ?
O15 W2 O3 88.1(2) 5_666 . ?
O6 W2 O3 77.0(2) . . ?
O7 W2 O1 168.1(3) . . ?
O11 W2 O1 84.3(2) . . ?
O15 W2 O1 84.4(2) 5_666 . ?
O6 W2 O1 72.3(2) . . ?
O3 W2 O1 72.5(2) . . ?
O7 W2 Ru1 88.4(2) . . ?
O11 W2 Ru1 128.35(19) . . ?
O15 W2 Ru1 128.39(19) 5_666 . ?
O6 W2 Ru1 39.98(16) . . ?
O3 W2 Ru1 40.33(17) . . ?
O1 W2 Ru1 79.73(14) . . ?
O5 W3 O4 102.9(3) . . ?
O5 W3 O13 101.0(3) . 5_666 ?
O4 W3 O13 103.4(3) . 5_666 ?
O5 W3 O2 92.4(3) . . ?
O4 W3 O2 97.5(3) . . ?
O13 W3 O2 151.9(2) 5_666 . ?
O5 W3 O3 163.0(3) . . ?
O4 W3 O3 90.6(3) . . ?
O13 W3 O3 85.7(2) 5_666 . ?
O2 W3 O3 75.4(2) . . ?
O5 W3 O1 92.9(3) . . ?
O4 W3 O1 161.5(3) . . ?
O13 W3 O1 82.7(2) 5_666 . ?
O2 W3 O1 72.0(2) . . ?
O3 W3 O1 72.3(2) . . ?
O8 W4 O9 102.7(3) . . ?
O8 W4 O10 103.0(3) . . ?
O9 W4 O10 99.5(3) . . ?
O8 W4 O2 96.8(3) . . ?
O9 W4 O2 93.2(3) . . ?
O10 W4 O2 153.4(3) . . ?
O8 W4 O6 93.5(3) . . ?
O9 W4 O6 161.4(3) . . ?
O10 W4 O6 85.5(2) . . ?
O2 W4 O6 75.6(2) . . ?
O8 W4 O1 163.5(3) . . ?
O9 W4 O1 90.3(3) . . ?
O10 W4 O1 84.5(2) . . ?
O2 W4 O1 72.0(2) . . ?
O6 W4 O1 72.3(2) . . ?
O14W Na1 O6W 149.6(11) . . ?
O14W Na1 O3W 128.8(11) . . ?
O6W Na1 O3W 80.9(5) . . ?
O14W Na1 O7W 39.7(11) . . ?
O6W Na1 O7W 110.0(7) . . ?
O3W Na1 O7W 162.2(6) . . ?
O14W Na1 O4W 81.6(11) . 5_656 ?
O6W Na1 O4W 95.8(5) . 5_656 ?
O3W Na1 O4W 86.7(4) . 5_656 ?
O7W Na1 O4W 78.3(6) . 5_656 ?
O14W Na1 O5W 90.7(11) . . ?
O6W Na1 O5W 89.1(5) . . ?
O3W Na1 O5W 100.9(4) . . ?
O7W Na1 O5W 93.5(6) . . ?
O4W Na1 O5W 171.5(5) 5_656 . ?
O14W Na1 O4W 47.7(11) . . ?
O6W Na1 O4W 162.6(5) . . ?
O3W Na1 O4W 82.4(4) . . ?
O7W Na1 O4W 87.4(6) . . ?
O4W Na1 O4W 87.7(4) 5_656 . ?
O5W Na1 O4W 89.5(5) . . ?
O14W Na1 O14W 90.5(13) . 5_656 ?
O6W Na1 O14W 106.9(9) . 5_656 ?
O3W Na1 O14W 52.6(8) . 5_656 ?
O7W Na1 O14W 109.7(9) . 5_656 ?
O4W Na1 O14W 40.1(8) 5_656 5_656 ?
O5W Na1 O14W 144.2(8) . 5_656 ?
O4W Na1 O14W 65.6(8) . 5_656 ?
O14W Na1 Na1 55.0(11) . 5_656 ?
O6W Na1 Na1 137.7(5) . 5_656 ?
O3W Na1 Na1 82.3(4) . 5_656 ?
O7W Na1 Na1 80.2(5) . 5_656 ?
O4W Na1 Na1 44.6(3) 5_656 5_656 ?
O5W Na1 Na1 132.2(5) . 5_656 ?
O4W Na1 Na1 43.2(3) . 5_656 ?
O14W Na1 Na1 35.5(7) 5_656 5_656 ?
O14W Na1 Na4 75.7(11) . 5_656 ?
O6W Na1 Na4 76.0(6) . 5_656 ?
O3W Na1 Na4 140.1(5) . 5_656 ?
O7W Na1 Na4 38.4(7) . 5_656 ?
O4W Na1 Na4 64.2(5) 5_656 5_656 ?
O5W Na1 Na4 110.7(5) . 5_656 ?
O4W Na1 Na4 120.5(5) . 5_656 ?
O14W Na1 Na4 104.3(9) 5_656 5_656 ?
Na1 Na1 Na4 93.4(5) 5_656 5_656 ?
O14W Na1 Na3 118.4(11) . 4_545 ?
O6W Na1 Na3 72.2(4) . 4_545 ?
O3W Na1 Na3 51.8(3) . 4_545 ?
O7W Na1 Na3 116.7(6) . 4_545 ?
O4W Na1 Na3 40.2(3) 5_656 4_545 ?
O5W Na1 Na3 148.3(4) . 4_545 ?
O4W Na1 Na3 100.7(4) . 4_545 ?
O14W Na1 Na3 35.3(7) 5_656 4_545 ?
Na1 Na1 Na3 66.9(2) 5_656 4_545 ?
Na4 Na1 Na3 90.0(4) 5_656 4_545 ?
O11W Na2 O1W 100.1(9) . . ?
O11W Na2 O14 146.8(6) . . ?
O1W Na2 O14 95.8(4) . . ?
O11W Na2 O7 99.3(4) . 6_565 ?
O1W Na2 O7 82.5(3) . 6_565 ?
O14 Na2 O7 111.6(5) . 6_565 ?
O11W Na2 O19W 94.5(12) . . ?
O1W Na2 O19W 161.4(10) . . ?
O14 Na2 O19W 77.6(8) . . ?
O7 Na2 O19W 83.9(9) 6_565 . ?
O11W Na2 Na2 48.3(8) . 2_556 ?
O1W Na2 Na2 51.8(3) . 2_556 ?
O14 Na2 Na2 138.1(5) . 2_556 ?
O7 Na2 Na2 91.7(4) 6_565 2_556 ?
O19W Na2 Na2 141.5(8) . 2_556 ?
O11W Na2 W1 125.2(4) . . ?
O1W Na2 W1 92.9(3) . . ?
O14 Na2 W1 24.3(2) . . ?
O7 Na2 W1 135.3(4) 6_565 . ?
O19W Na2 W1 87.9(8) . . ?
Na2 Na2 W1 119.8(5) 2_556 . ?
O14W Na3 O16W 57.4(12) 8_554 . ?
O14W Na3 O2W 91.0(10) 8_554 . ?
O16W Na3 O2W 47.8(9) . . ?
O14W Na3 O17W 69.1(12) 8_554 . ?
O16W Na3 O17W 31.0(10) . . ?
O2W Na3 O17W 22.2(7) . . ?
O14W Na3 O6 164.7(9) 8_554 . ?
O16W Na3 O6 124.3(9) . . ?
O2W Na3 O6 100.1(4) . . ?
O17W Na3 O6 120.8(9) . . ?
O14W Na3 O4W 41.4(9) 8_554 8_554 ?
O16W Na3 O4W 85.4(9) . 8_554 ?
O2W Na3 O4W 129.9(5) . 8_554 ?
O17W Na3 O4W 107.8(9) . 8_554 ?
O6 Na3 O4W 124.4(4) . 8_554 ?
O14W Na3 O12 100.0(9) 8_554 . ?
O16W Na3 O12 136.5(9) . . ?
O2W Na3 O12 103.2(4) . . ?
O17W Na3 O12 109.6(8) . . ?
O6 Na3 O12 87.7(3) . . ?
O4W Na3 O12 100.6(4) 8_554 . ?
O14W Na3 Na1 43.1(9) 8_554 4 ?
O16W Na3 Na1 100.4(8) . 4 ?
O2W Na3 Na1 125.7(4) . 4 ?
O17W Na3 Na1 107.1(8) . 4 ?
O6 Na3 Na1 131.4(3) . 4 ?
O4W Na3 Na1 34.1(3) 8_554 4 ?
O12 Na3 Na1 68.6(2) . 4 ?
O13W Na4 O18W 88.0(16) . . ?
O13W Na4 O9 94.5(14) . . ?
O18W Na4 O9 156.8(16) . . ?
O13W Na4 O5 102.3(15) . . ?
O18W Na4 O5 75.5(12) . . ?
O9 Na4 O5 81.5(9) . . ?
O13W Na4 O7W 158.9(19) . 5_656 ?
O18W Na4 O7W 105.8(14) . 5_656 ?
O9 Na4 O7W 79.1(10) . 5_656 ?
O5 Na4 O7W 96.6(10) . 5_656 ?
O13W Na4 O9W 75.6(13) . . ?
O18W Na4 O9W 21.2(9) . . ?
O9 Na4 O9W 168.6(13) . . ?
O5 Na4 O9W 95.0(11) . . ?
O7W Na4 O9W 112.2(12) 5_656 . ?
O13W Na4 Na1 149.6(15) . 5_656 ?
O18W Na4 Na1 68.5(11) . 5_656 ?
O9 Na4 Na1 114.7(9) . 5_656 ?
O5 Na4 Na1 90.6(8) . 5_656 ?
O7W Na4 Na1 37.5(6) 5_656 5_656 ?
O9W Na4 Na1 75.9(8) . 5_656 ?

loop_
_geom_bond_atom_site_label_1
_geom_bond_atom_site_label_2
_geom_bond_distance
_geom_bond_site_symmetry_2
_geom_bond_publ_flag
C1 C2 1.400(17) . ?
C1 C6 1.423(18) . ?
C1 Ru1 2.153(10) . ?
C1 H1 0.9500 . ?
C2 C3 1.386(16) . ?
C2 Ru1 2.157(10) . ?
C2 H2 0.9500 . ?
C3 C4 1.397(17) . ?
C3 Ru1 2.172(10) . ?
C3 H3 0.9500 . ?
C4 C5 1.403(19) . ?
C4 Ru1 2.169(10) . ?
C4 H4 0.9500 . ?
C5 C6 1.362(18) . ?
C5 Ru1 2.151(10) . ?
C5 H5 0.9500 . ?
C6 Ru1 2.165(10) . ?
C6 H6 0.9500 . ?
O1 W3 2.220(6) . ?
O1 W4 2.224(6) . ?
O1 W2 2.311(6) . ?
O2 W4 2.039(6) . ?
O2 W3 2.047(6) . ?
O2 Ru1 2.110(6) . ?
O3 W2 2.027(6) . ?
O3 Ru1 2.079(6) . ?
O3 W3 2.143(6) . ?
O4 W3 1.743(6) . ?
O5 W3 1.738(6) . ?
O5 Na4 2.44(3) . ?
O6 W2 2.017(6) . ?
O6 Ru1 2.069(6) . ?
O6 W4 2.124(6) . ?
O6 Na3 2.684(9) . ?
O7 W2 1.724(6) . ?
O7 Na2 2.388(11) 6_665 ?
O8 W4 1.738(6) . ?
O9 W4 1.756(7) . ?
O9 Na4 2.31(3) . ?
O10 W4 1.857(6) . ?
O10 W1 1.956(6) . ?
O11 W2 1.838(6) . ?
O11 W1 2.154(6) . ?
O12 W1 1.756(7) . ?
O12 Na3 2.910(11) . ?
O13 W3 1.882(6) 5_666 ?
O13 W1 1.926(6) . ?
O14 W1 1.730(7) . ?
O14 Na2 2.359(13) . ?
O15 W2 1.839(6) 5_666 ?
O15 W1 2.117(6) . ?
O1W Na2 2.355(15) 2_556 ?
O1W Na2 2.355(15) . ?
O2W O17W 0.99(3) . ?
O2W Na3 2.568(15) . ?
O3W Na1 2.379(11) . ?
O4W Na1 2.446(14) 5_656 ?
O4W Na1 2.510(14) . ?
O4W Na3 2.814(13) 8 ?
O5W Na1 2.506(16) . ?
O6W Na1 2.373(16) . ?
O7W O14W 1.57(4) . ?
O7W Na1 2.44(2) . ?
O7W Na4 2.49(3) 5_656 ?
O9W O18W 1.06(3) . ?
O9W Na4 2.81(4) . ?
O10W O11W 1.22(5) . ?
O11W Na2 2.19(3) 2_556 ?
O11W Na2 2.19(3) . ?
O13W Na4 1.51(3) . ?
O14W Na1 2.08(4) . ?
O14W Na3 2.47(4) 8 ?
O14W Na1 2.93(4) 5_656 ?
O15W O16W 1.27(4) . ?
O16W O17W 1.37(4) . ?
O16W Na3 2.54(3) . ?
O17W Na3 2.57(3) . ?
O18W Na4 2.30(4) . ?
O19W Na2 2.54(4) . ?
Ru1 W2 3.1589(8) . ?
W1 Na2 3.580(9) . ?
Na1 Na1 3.573(16) 5_656 ?
Na1 Na4 3.88(3) 5_656 ?
Na1 Na3 4.198(11) 4_545 ?
Na2 Na2 2.91(2) 2_556 ?
